data_2008994
loop_
_publ_author_name
'Stenutz, Roland'
'Shang, Maoyu'
'Serianni, Anthony S.'

_publ_section_title
;Methyl \b-lactoside (methyl
 4-<i>O</i>-\b-<small>D</small>-galactopyranosyl-\b-<small>D</small>-glucopyranoside)
 methanol solvate
;
_journal_issue 10
_journal_name_full 'Acta Crystallographica Section C'
_journal_page_first 1719
_journal_page_last 1721
_journal_paper_doi 10.1107/S0108270199007994
_journal_volume 55
_journal_year 1999
_chemical_formula_moiety 'C13 H24 O11 ,CH4 O'
_chemical_formula_sum 'C14 H28 O12'
_chemical_formula_weight 388.36
_chemical_name_common
;
 Methyl \b-lactoside
;
_chemical_name_systematic
;
 Methyl 4-O-\b-D-galactopyranosyl-\b-D-glucopyranoside
;
_space_group_IT_number 4
_symmetry_cell_setting monoclinic
_symmetry_space_group_name_Hall 'P 2yb'
_symmetry_space_group_name_H-M 'P 1 21 1'
_audit_creation_method SHELXL-97
_cell_angle_alpha 90.00
_cell_angle_beta 105.510(10)
_cell_angle_gamma 90.00
_cell_formula_units_Z 2
_cell_length_a 4.6590(10)
_cell_length_b 25.117(2)
_cell_length_c 7.7580(10)
_cell_measurement_reflns_used 25
_cell_measurement_temperature 293(2)
_cell_measurement_theta_max 19
_cell_measurement_theta_min 18
_cell_volume 874.8(2)
_computing_cell_refinement CAD4-ARGUS
_computing_data_collection 'CAD4-ARGUS (Enraf-Nonius, 1994)'
_computing_data_reduction
;
Chi90s (Boyle, 1997), Xcad4 (Harms, 1997) and  SHELXTL (Sheldrick, 1994)
;
_computing_molecular_graphics 'ORTEPIII for Windows (Farrugia, 1997)'
_computing_publication_material SHELXTL
_computing_structure_refinement 'SHELXL97 (Sheldrick, 1997)'
_computing_structure_solution 'SHELXS86 (Sheldrick, 1990)'
_diffrn_ambient_temperature 293(2)
_diffrn_measurement_device_type 'Enraf-Nonius CAD4'
_diffrn_measurement_method \w/2\q
_diffrn_radiation_monochromator graphite
_diffrn_radiation_source 'fine-focus sealed tube'
_diffrn_radiation_type MoK\a
_diffrn_radiation_wavelength 0.71073
_diffrn_reflns_av_R_equivalents 0.0227
_diffrn_reflns_av_sigmaI/netI 0.0250
_diffrn_reflns_limit_h_max 5
_diffrn_reflns_limit_h_min 0
_diffrn_reflns_limit_k_max 29
_diffrn_reflns_limit_k_min -29
_diffrn_reflns_limit_l_max 8
_diffrn_reflns_limit_l_min -9
_diffrn_reflns_number 3473
_diffrn_reflns_theta_max 25.01
_diffrn_reflns_theta_min 2.72
_diffrn_standards_decay_% <2
_diffrn_standards_interval_count 200
_diffrn_standards_interval_time 120
_diffrn_standards_number 3
_exptl_absorpt_coefficient_mu 0.130
_exptl_absorpt_correction_T_max 0.9846
_exptl_absorpt_correction_T_min 0.9320
_exptl_absorpt_correction_type psi-scan
_exptl_absorpt_process_details
;
empirical (North et al., 1968).
;
_exptl_crystal_colour colorless
_exptl_crystal_density_diffrn 1.474
_exptl_crystal_density_method 'not measured'
_exptl_crystal_description bar-shaped
_exptl_crystal_F_000 416
_exptl_crystal_size_max 0.55
_exptl_crystal_size_mid 0.20
_exptl_crystal_size_min 0.12
_refine_diff_density_max 0.340
_refine_diff_density_min -0.236
_refine_ls_abs_structure_details 'Flack H D (1983), Acta Cryst. A39, 876-881'
_refine_ls_abs_structure_Flack 0.6(9)
_refine_ls_extinction_coef none
_refine_ls_goodness_of_fit_all 1.124
_refine_ls_goodness_of_fit_obs 1.129
_refine_ls_hydrogen_treatment constr
_refine_ls_matrix_type full
_refine_ls_number_parameters 243
_refine_ls_number_reflns 1584
_refine_ls_number_restraints 1
_refine_ls_restrained_S_all 1.124
_refine_ls_restrained_S_obs 1.128
_refine_ls_R_factor_all 0.0309
_refine_ls_R_factor_obs .0301
_refine_ls_shift/su_max 0.001
_refine_ls_shift/su_mean 0.000
_refine_ls_structure_factor_coef Fsqd
_refine_ls_weighting_details 'calc w = 1/[\s^2^(Fo^2^)+(0.0465P)^2^+0.1945P] where P=(Fo^2^+2Fc^2^)/3'
_refine_ls_weighting_scheme calc
_refine_ls_wR_factor_all 0.0791
_refine_ls_wR_factor_obs .0781
_reflns_number_observed 1541
_reflns_number_total 1584
_reflns_threshold_expression I>2\s(I)
_cod_data_source_file bk1465.cif
_cod_data_source_block se9802
_cod_original_cell_volume 874.9(2)
_cod_original_sg_symbol_H-M 'P 21'
_cod_database_code 2008994
_cod_database_fobs_code 2008994

loop_
_symmetry_equiv_pos_as_xyz
'x, y, z'
'-x, y+1/2, -z'

loop_
_atom_site_aniso_label
_atom_site_aniso_U_11
_atom_site_aniso_U_22
_atom_site_aniso_U_33
_atom_site_aniso_U_12
_atom_site_aniso_U_13
_atom_site_aniso_U_23
C1 .0370(12) .0292(12) .0245(11) -.0008(10) .0029(9) .0039(9)
O1 .0664(12) .0289(9) .0314(9) -.0006(9) .0108(8) .0085(8)
C2 .0327(12) .0296(12) .0214(11) -.0044(9) .0042(9) .0031(9)
O2 .0568(12) .0351(10) .0259(8) -.0131(8) -.0040(8) .0055(7)
C3 .0344(11) .0265(12) .0248(11) -.0038(9) .0085(9) -.0010(9)
O3 .0638(12) .0242(8) .0290(8) .0001(8) .0205(8) .0000(7)
C4 .0298(10) .0248(11) .0214(10) -.0023(9) .0075(8) .0029(9)
O4 .0368(8) .0245(8) .0252(7) .0015(7) .0119(6) .0036(6)
C5 .0325(11) .0238(11) .0275(11) -.0004(9) .0083(9) .0025(9)
O5 .0429(9) .0239(8) .0249(8) -.0041(7) .0039(7) .0033(6)
C6 .0395(13) .0283(12) .0267(11) -.0001(9) .0096(10) -.0036(9)
O6 .0373(9) .0350(9) .0317(9) -.0044(7) .0002(7) .0060(7)
C7 .106(3) .033(2) .047(2) .010(2) .012(2) .0095(13)
C1' .0294(10) .0255(11) .0215(10) -.0012(9) .0065(9) .0017(8)
C2' .0277(10) .0262(12) .0206(10) -.0038(9) .0067(8) -.0009(8)
O2' .0455(10) .0400(10) .0243(8) -.0145(8) .0076(7) -.0069(7)
C3' .0241(10) .0333(12) .0212(10) .0020(9) .0051(8) .0053(9)
O3' .0335(9) .0450(10) .0237(8) .0052(7) .0057(7) .0094(7)
C4' .0235(10) .0254(11) .0283(11) .0039(9) .0072(8) .0020(9)
O4' .0304(8) .0283(9) .0400(9) -.0014(7) .0108(7) .0054(7)
C5' .0271(10) .0269(11) .0224(10) .0025(9) .0057(8) -.0023(9)
O5' .0315(8) .0241(8) .0217(7) .0020(6) .0015(6) .0008(6)
C6' .0385(12) .0299(12) .0263(11) -.0002(10) .0034(9) -.0014(10)
O6' .0364(9) .0505(11) .0205(8) -.0035(8) .0033(7) -.0014(7)
O11 .127(2) .0284(10) .0644(15) -.0018(13) .048(2) -.0032(10)
C11 .094(3) .042(2) .051(2) -.002(2) .022(2) .0034(14)

loop_
_atom_site_label
_atom_site_fract_x
_atom_site_fract_y
_atom_site_fract_z
_atom_site_U_iso_or_equiv
_atom_site_thermal_displace_type
_atom_site_calc_flag
_atom_site_refinement_flags
_atom_site_occupancy
_atom_site_disorder_group
_atom_site_type_symbol
C1 .6854(6) 1.00359(10) .4609(3) .0313(5) Uani d . 1 . C
H1 .4742(6) 1.00467(10) .4586(3) .038 Uiso calc R 1 . H
O1 .7464(5) 1.04114(7) .3450(2) .0427(4) Uani d . 1 . O
C2 .7650(5) .94972(10) .3985(3) .0285(5) Uani d . 1 . C
H2 .9674(5) .95214(10) .3844(3) .034 Uiso calc R 1 . H
O2 .5696(5) .93862(8) .2280(2) .0422(5) Uani d . 1 . O
H2O .484(7) .9103(8) .2319(15) .063 Uiso calc R 1 . H
C3 .7623(5) .90559(9) .5320(3) .0284(5) Uani d . 1 . C
H3 .5550(5) .89620(9) .5240(3) .034 Uiso calc R 1 . H
O3 .9027(4) .86130(7) .4746(2) .0375(4) Uani d . 1 . O
H3O .854(7) .8339(2) .517(4) .056 Uiso calc R 1 . H
C4 .9153(5) .92220(9) .7246(3) .0252(5) Uani d . 1 . C
H4 1.1316(5) .92265(9) .7426(3) .030 Uiso calc R 1 . H
O4 .8423(4) .88757(6) .8542(2) .0281(3) Uani d . 1 . O
C5 .8097(5) .97748(9) .7634(3) .0279(5) Uani d . 1 . C
H5 .5945(5) .97606(9) .7493(3) .033 Uiso calc R 1 . H
O5 .8659(4) 1.01404(6) .6352(2) .0316(4) Uani d . 1 . O
C6 .9595(6) .99823(10) .9480(3) .0314(5) Uani d . 1 . C
H6A .8640(6) 1.03106(10) .9685(3) .038 Uiso calc R 1 . H
H6B .9372(6) .97248(10) 1.0367(3) .038 Uiso calc R 1 . H
O6 1.2680(4) 1.00779(8) .9678(2) .0364(4) Uani d . 1 . O
H6O 1.3673(4) .9906(11) 1.053(3) .055 Uiso calc R 1 . H
C7 .6129(10) 1.09146(13) .3550(4) .0633(10) Uani d . 1 . C
H7A .6393(10) 1.11392(13) .2603(4) .095 Uiso calc R 1 . H
H7B .7050(10) 1.10772(13) .4683(4) .095 Uiso calc R 1 . H
H7C .4040(10) 1.08676(13) .3432(4) .095 Uiso calc R 1 . H
C1' .9913(5) .83924(9) .8833(3) .0255(5) Uani d . 1 . C
H1' 1.1917(5) .84306(9) .8670(3) .031 Uiso calc R 1 . H
C2' 1.0092(5) .81897(9) 1.0715(3) .0248(5) Uani d . 1 . C
H2' .8080(5) .81598(9) 1.0873(3) .030 Uiso calc R 1 . H
O2' 1.1795(4) .85454(7) 1.2001(2) .0369(4) Uani d . 1 . O
H2O' 1.108(5) .8564(12) 1.286(2) .055 Uiso calc R 1 . H
C3' 1.1569(5) .76405(9) 1.0925(3) .0264(5) Uani d . 1 . C
H3' 1.3574(5) .76916(9) 1.0776(3) .032 Uiso calc R 1 . H
O3' 1.1935(4) .74226(8) 1.2662(2) .0345(4) Uani d . 1 . O
H3O' 1.040(3) .7465(14) 1.297(2) .052 Uiso calc R 1 . H
C4' .9980(5) .72553(9) .9468(3) .0257(5) Uani d . 1 . C
H4' 1.1149(5) .69272(9) .9554(3) .031 Uiso calc R 1 . H
O4' .7099(4) .71325(7) .9658(2) .0326(4) Uani d . 1 . O
H4O' .705(2) .6819(4) .995(5) .049 Uiso calc R 1 . H
C5' .9711(5) .75163(9) .7663(3) .0257(4) Uani d . 1 . C
H5' 1.1707(5) .75727(9) .7506(3) .031 Uiso calc R 1 . H
O5' .8230(4) .80191(6) .7581(2) .0268(4) Uani d . 1 . O
C6' .7890(6) .71917(10) .6115(3) .0326(5) Uani d . 1 . C
H6A' .8839(6) .68496(10) .6078(3) .039 Uiso calc R 1 . H
H6B' .5921(6) .71287(10) .6270(3) .039 Uiso calc R 1 . H
O6' .7648(4) .74709(8) .4482(2) .0366(4) Uani d . 1 . O
H6O' .5907(13) .7470(12) .388(2) .055 Uiso calc R 1 . H
O11 1.3505(8) 1.11380(9) .9217(3) .0688(7) Uani d . 1 . O
H11O 1.348(13) 1.08280(12) .954(3) .103 Uiso calc R 1 . H
C11 1.3939(10) 1.1150(2) .7511(5) .0618(9) Uani d . 1 . C
H11A 1.2879(10) 1.0861(2) .6817(5) .093 Uiso calc R 1 . H
H11B 1.6025(10) 1.1117(2) .7598(5) .093 Uiso calc R 1 . H
H11C 1.3211(10) 1.1481(2) .6942(5) .093 Uiso calc R 1 . H

loop_
_atom_type_symbol
_atom_type_description
_atom_type_scat_dispersion_real
_atom_type_scat_dispersion_imag
_atom_type_scat_source
C C 0.0033 0.0016 'International Tables Vol C Tables 4.2.6.8 and 6.1.1.4'
H H 0.0000 0.0000 'International Tables Vol C Tables 4.2.6.8 and 6.1.1.4'
O O 0.0106 0.0060 'International Tables Vol C Tables 4.2.6.8 and 6.1.1.4'

loop_
_geom_angle_atom_site_label_1
_geom_angle_atom_site_label_2
_geom_angle_atom_site_label_3
_geom_angle
_geom_angle_publ_flag
O1 C1 O5 108.8(2) ?
O1 C1 C2 106.9(2) ?
O5 C1 C2 109.7(2) ?
O1 C1 H1 110.45(14) ?
O5 C1 H1 110.45(12) ?
C2 C1 H1 110.45(13) ?
C1 O1 C7 113.7(2) yes
O2 C2 C1 108.8(2) ?
O2 C2 C3 111.8(2) ?
C1 C2 C3 112.7(2) ?
O2 C2 H2 107.76(14) ?
C1 C2 H2 107.76(13) ?
C3 C2 H2 107.76(13) ?
C2 O2 H2O 109.47(12) ?
O3 C3 C2 105.6(2) ?
O3 C3 C4 112.7(2) ?
C2 C3 C4 112.3(2) ?
O3 C3 H3 108.68(12) ?
C2 C3 H3 108.68(13) ?
C4 C3 H3 108.68(12) ?
C3 O3 H3O 109.47(14) ?
O4 C4 C5 105.3(2) ?
O4 C4 C3 112.5(2) ?
C5 C4 C3 110.4(2) ?
O4 C4 H4 109.53(11) ?
C5 C4 H4 109.53(12) ?
C3 C4 H4 109.53(13) ?
C1' O4 C4 116.2(2) yes
O5 C5 C6 108.3(2) ?
O5 C5 C4 108.6(2) ?
C6 C5 C4 114.1(2) ?
O5 C5 H5 108.57(11) ?
C6 C5 H5 108.57(13) ?
C4 C5 H5 108.57(12) ?
C1 O5 C5 112.0(2) yes
O6 C6 C5 111.0(2) ?
O6 C6 H6A 109.45(13) ?
C5 C6 H6A 109.45(13) ?
O6 C6 H6B 109.45(12) ?
C5 C6 H6B 109.45(13) ?
H6A C6 H6B 108.0 ?
C6 O6 H6O 109.47(13) ?
O1 C7 H7A 109.5(2) ?
O1 C7 H7B 109.5(2) ?
H7A C7 H7B 109.5 ?
O1 C7 H7C 109.5(2) ?
H7A C7 H7C 109.5 ?
H7B C7 H7C 109.5 ?
O4 C1' O5' 107.8(2) ?
O4 C1' C2' 110.1(2) ?
O5' C1' C2' 108.2(2) ?
O4 C1' H1' 110.24(10) ?
O5' C1' H1' 110.24(11) ?
C2' C1' H1' 110.24(11) ?
O2' C2' C1' 109.9(2) ?
O2' C2' C3' 110.0(2) ?
C1' C2' C3' 108.0(2) ?
O2' C2' H2' 109.61(11) ?
C1' C2' H2' 109.61(11) ?
C3' C2' H2' 109.61(11) ?
C2' O2' H2O' 109.47(13) ?
O3' C3' C4' 111.8(2) ?
O3' C3' C2' 112.6(2) ?
C4' C3' C2' 112.2(2) ?
O3' C3' H3' 106.59(11) ?
C4' C3' H3' 106.59(11) ?
C2' C3' H3' 106.59(11) ?
C3' O3' H3O' 109.47(11) ?
O4' C4' C5' 109.9(2) ?
O4' C4' C3' 110.2(2) ?
C5' C4' C3' 108.3(2) ?
O4' C4' H4' 109.45(11) ?
C5' C4' H4' 109.45(12) ?
C3' C4' H4' 109.45(11) ?
C4' O4' H4O' 109.47(12) ?
O5' C5' C6' 106.2(2) ?
O5' C5' C4' 109.9(2) ?
C6' C5' C4' 112.9(2) ?
O5' C5' H5' 109.22(11) ?
C6' C5' H5' 109.22(12) ?
C4' C5' H5' 109.22(11) ?
C1' O5' C5' 112.3(2) yes
O6' C6' C5' 109.6(2) ?
O6' C6' H6A' 109.76(13) ?
C5' C6' H6A' 109.76(12) ?
O6' C6' H6B' 109.76(12) ?
C5' C6' H6B' 109.76(12) ?
H6A' C6' H6B' 108.2 ?
C6' O6' H6O' 109.47(12) ?
C11 O11 H11O 109.5(2) ?
O11 C11 H11A 109.5(2) ?
O11 C11 H11B 109.5(2) ?
H11A C11 H11B 109.5 ?
O11 C11 H11C 109.5(2) ?
H11A C11 H11C 109.5 ?
H11B C11 H11C 109.5 ?

loop_
_geom_bond_atom_site_label_1
_geom_bond_atom_site_label_2
_geom_bond_site_symmetry_2
_geom_bond_distance
_geom_bond_publ_flag
C1 O1 . 1.384(3) yes
C1 O5 . 1.413(3) yes
C1 C2 . 1.516(3) ?
C1 H1 . .98 ?
O1 C7 . 1.420(4) yes
C2 O2 . 1.419(3) ?
C2 C3 . 1.519(3) ?
C2 H2 . .98 ?
O2 H2O . .82 ?
C3 O3 . 1.421(3) ?
C3 C4 . 1.532(3) ?
C3 H3 . .98 ?
O3 H3O . .82 ?
C4 O4 . 1.437(3) yes
C4 C5 . 1.529(3) ?
C4 H4 . .98 ?
O4 C1' . 1.387(3) yes
C5 O5 . 1.429(3) ?
C5 C6 . 1.509(3) ?
C5 H5 . .98 ?
C6 O6 . 1.425(3) ?
C6 H6A . .97 ?
C6 H6B . .97 ?
O6 H6O . .82 ?
C7 H7A . .96 ?
C7 H7B . .96 ?
C7 H7C . .96 ?
C1' O5' . 1.425(3) yes
C1' C2' . 1.528(3) ?
C1' H1' . .98 ?
C2' O2' . 1.414(3) ?
C2' C3' . 1.531(3) ?
C2' H2' . .98 ?
O2' H2O' . .82 ?
C3' O3' . 1.422(2) ?
C3' C4' . 1.521(3) ?
C3' H3' . .98 ?
O3' H3O' . .82 ?
C4' O4' . 1.423(3) ?
C4' C5' . 1.521(3) ?
C4' H4' . .98 ?
O4' H4O' . .82 ?
C5' O5' . 1.432(3) ?
C5' C6' . 1.511(3) ?
C5' H5' . .98 ?
C6' O6' . 1.426(3) ?
C6' H6A' . .97 ?
C6' H6B' . .97 ?
O6' H6O' . .82 ?
O11 C11 . 1.391(4) ?
O11 H11O . .82 ?
C11 H11A . .96 ?
C11 H11B . .96 ?
C11 H11C . .96 ?

loop_
_geom_hbond_atom_site_label_D
_geom_hbond_atom_site_label_H
_geom_hbond_atom_site_label_A
_geom_hbond_site_symmetry_A
_geom_hbond_distance_HA
_geom_hbond_distance_DA
_geom_hbond_angle_DHA
_geom_hbond_publ_flag
O4' H4'O O11 2_747 1.87 2.686(3) 171 yes
O11 H11O O6 . 1.93 2.727(3) 164 yes
O6 H6O O2 1_656 1.94 2.748(2) 169 yes
O2 H2O O2' 1_454 1.96 2.757(3) 163 yes
O2' H2'O O3 1_556 1.96 2.775(3) 175 yes
O3 H3O O5' . 2.08 2.764(2) 141 yes
O3' H3'O O6' 1_556 1.96 2.740(2) 160 yes
O6' H6'O O3' 1_454 1.84 2.662(2) 175 yes

loop_
_geom_torsion_atom_site_label_1
_geom_torsion_atom_site_label_2
_geom_torsion_atom_site_label_3
_geom_torsion_atom_site_label_4
_geom_torsion
_geom_torsion_publ_flag
O5 C1 O1 C7 -77.4(3) yes
C2 C1 O1 C7 164.2(2) ?
O1 C1 C2 O2 -65.7(2) ?
O5 C1 C2 O2 176.5(2) ?
O1 C1 C2 C3 169.7(2) ?
O5 C1 C2 C3 51.9(3) ?
O2 C2 C3 O3 69.6(3) ?
C1 C2 C3 O3 -167.4(2) ?
O2 C2 C3 C4 -167.2(2) ?
C1 C2 C3 C4 -44.2(3) ?
O3 C3 C4 O4 -77.3(2) ?
C2 C3 C4 O4 163.5(2) ?
O3 C3 C4 C5 165.4(2) ?
C2 C3 C4 C5 46.3(3) ?
C1' O4 C4 C5 -161.3(2) yes
C1' O4 C4 C3 78.4(2) yes
O4 C4 C5 O5 -178.1(2) ?
C3 C4 C5 O5 -56.4(2) ?
O4 C4 C5 C6 61.0(2) ?
C3 C4 C5 C6 -177.3(2) ?
O1 C1 O5 C5 178.6(2) ?
C2 C1 O5 C5 -64.8(2) ?
C6 C5 O5 C1 -168.0(2) ?
C4 C5 O5 C1 67.6(2) ?
O5 C5 C6 O6 -54.6(2) yes
C4 C5 C6 O6 66.5(3) ?
O5' C1' O4 C4 -88.4(2) yes
C4 O4 C1' C2' 153.8(2) ?
O4 C1' C2' O2' -63.5(2) ?
O5' C1' C2' O2' 178.9(2) ?
O4 C1' C2' C3' 176.4(2) ?
O5' C1' C2' C3' 58.9(2) ?
O2' C2' C3' O3' 58.0(2) ?
C1' C2' C3' O3' 178.0(2) ?
O2' C2' C3' C4' -174.8(2) ?
C1' C2' C3' C4' -54.8(2) ?
O3' C3' C4' O4' 60.2(2) ?
C2' C3' C4' O4' -67.3(2) ?
O3' C3' C4' C5' -179.4(2) ?
C2' C3' C4' C5' 53.0(2) ?
O4' C4' C5' O5' 64.7(2) ?
C3' C4' C5' O5' -55.8(2) ?
O4' C4' C5' C6' -53.7(2) ?
C3' C4' C5' C6' -174.2(2) ?
O4 C1' O5' C5' 174.9(2) ?
C2' C1' O5' C5' -66.1(2) ?
C6' C5' O5' C1' -172.5(2) ?
C4' C5' O5' C1' 65.0(2) ?
O5' C5' C6' O6' 57.3(2) yes
C4' C5' C6' O6' 177.8(2) ?

loop_
_cod_related_entry_id
_cod_related_entry_database
_cod_related_entry_code
1 ChemSpider 21182838
